data_4314347
loop_
_publ_author_name
'Elvira M. Bauer'
'Carlo Bellitto'
'Marcello Colapietro'
'Gustavo Portalone'
'Guido Righini'

_publ_contact_author_address
; 
Chemistry Department
University of Rome I "La Sapienza"
P.le A. Moro, 5
I-00185 Rome
Italy
;
_publ_contact_author_email g.portalone@caspur.it
_publ_contact_author_fax '39(06)4991 3819'
_publ_contact_author_name 'Prof. Gustavo Portalone'
_publ_contact_author_phone '39(06)4991 3106'
_publ_section_title
;
 Cr[(H3N-(CH2)2-PO3)(Cl)(H2O)]: X-Ray Single-Crystal Structure and
 Magnetism of a Polar Organic-Inorganic Hybrid Chromium(II)
 Organophosphonate
;
_journal_name_full 'Inorganic Chemistry'
_journal_page_first 6345
_journal_page_last 6351
_journal_paper_doi 10.1021/ic0343197
_journal_volume 42
_journal_year 2003
_chemical_compound_source
;
;
_chemical_formula_moiety 'C2 H9 Cl Cr N O4 P'
_chemical_formula_sum 'C2 H9 Cl Cr N O4 P'
_chemical_formula_weight 229.52
_chemical_name_systematic ?
_space_group_IT_number 4
_symmetry_cell_setting monoclinic
_symmetry_Int_Tables_number 4
_symmetry_space_group_name_Hall 'P 2yb'
_symmetry_space_group_name_H-M 'P 1 21 1'
_cell_angle_alpha 90.00
_cell_angle_beta 105.55(2)
_cell_angle_gamma 90.00
_cell_formula_units_Z 2
_cell_length_a 5.249(1)
_cell_length_b 14.133(3)
_cell_length_c 5.275(1)
_cell_measurement_radiation MoK\a
_cell_measurement_reflns_used 18
_cell_measurement_temperature 293
_cell_measurement_theta_max 15.00
_cell_measurement_theta_min 5.00
_cell_measurement_wavelength 0.71069
_cell_volume 377.00(13)
_computing_cell_refinement 'XCS (Colapietro et al., 1992)'
_computing_data_collection 'XCS (Colapietro et al., 1992)'
_computing_data_reduction 'XCS (Colapietro et al., 1992)'
_computing_molecular_graphics 'CAOS  (Camalli & Spagna, 1994)'
_computing_publication_material 'CAOS  (Camalli & Spagna, 1994)'
_computing_structure_refinement 'CAOS  (Camalli & Spagna, 1994)'
_computing_structure_solution 'SIR97 (Altomare et al., 1999)'
_diffrn_ambient_temperature 293
_diffrn_measured_fraction_theta_full 0.885
_diffrn_measured_fraction_theta_max 0.885
_diffrn_measurement_device 'Huber CS four circle diffractometer'
_diffrn_measurement_method '\w scan'
_diffrn_radiation_detector 'NaI scintillator'
_diffrn_radiation_monochromator graphite
_diffrn_radiation_source 'X-ray tube'
_diffrn_radiation_type MoK\a
_diffrn_radiation_wavelength 0.71069
_diffrn_reflns_av_R_equivalents 0.0474
_diffrn_reflns_av_unetI/netI 0.100
_diffrn_reflns_limit_h_max 8
_diffrn_reflns_limit_h_min -8
_diffrn_reflns_limit_k_max 22
_diffrn_reflns_limit_k_min -22
_diffrn_reflns_limit_l_max 8
_diffrn_reflns_limit_l_min -8
_diffrn_reflns_number 7106
_diffrn_reflns_theta_full 34.98
_diffrn_reflns_theta_max 34.98
_diffrn_reflns_theta_min 2.88
_diffrn_standards_decay_% 3
_diffrn_standards_interval_count 97
_diffrn_standards_number 3
_exptl_absorpt_coefficient_mu 2.040
_exptl_absorpt_correction_T_max 1.0000
_exptl_absorpt_correction_T_min 0.9800
_exptl_absorpt_correction_type empirical
_exptl_absorpt_process_details (Ugozzoli)
_exptl_crystal_colour light-blue
_exptl_crystal_density_diffrn 2.022
_exptl_crystal_density_method 'not measured'
_exptl_crystal_description prism
_exptl_crystal_F_000 232
_exptl_crystal_size_max 0.20
_exptl_crystal_size_mid 0.10
_exptl_crystal_size_min 0.10
_refine_diff_density_max 0.470
_refine_diff_density_min -0.470
_refine_diff_density_rms 0.080
_refine_ls_abs_structure_details
;
;
_refine_ls_extinction_method none
_refine_ls_goodness_of_fit_all 0.840
_refine_ls_goodness_of_fit_gt 0.840
_refine_ls_goodness_of_fit_ref 0.840
_refine_ls_hydrogen_treatment constr
_refine_ls_matrix_type full
_refine_ls_number_parameters 91
_refine_ls_number_reflns 1523
_refine_ls_R_factor_all 0.024
_refine_ls_R_factor_gt 0.024
_refine_ls_shift/su_max 0.000
_refine_ls_shift/su_mean 0.000
_refine_ls_structure_factor_coef F
_refine_ls_weighting_details '     w=1/(0.1124+0.002*F+0.0006*F^2^)'
_refine_ls_weighting_scheme calc
_refine_ls_wR_factor_all 0.035
_refine_ls_wR_factor_gt 0.035
_refine_ls_wR_factor_ref 0.035
_reflns_d_resolution_high 0.620
_reflns_d_resolution_low 7.067
_reflns_limit_h_max 8
_reflns_limit_h_min 0
_reflns_limit_k_max 22
_reflns_limit_k_min 0
_reflns_limit_l_max 8
_reflns_limit_l_min -8
_reflns_number_gt 1523
_reflns_number_total 1524
_reflns_threshold_expression 'F > 3.0 \s (F)'
_cod_data_source_file ic0343197si20030703_101328.cif
_cod_data_source_block global
_cod_depositor_comments
;
The following automatic conversions were performed:

'_refine_ls_matrix_type' value 'Full' changed to 'full' according to
the built-in table from CIF Core dictionary named 'cif_core.dic'
version 2.4.1 from 2010-06-29.

'_atom_site_thermal_displace_type'
value 'uani' changed to 'Uani' according to the built-in table from
CIF Core dictionary named 'cif_core.dic' version 2.4.1 from
2010-06-29 (10 times).

'_atom_site_thermal_displace_type' value
'uiso' changed to 'Uiso' according to the built-in table from CIF
Core dictionary named 'cif_core.dic' version 2.4.1 from 2010-06-29 (7
times).

Automatic conversion script
Id: cif_fix_values 1646 2011-03-28 12:23:43Z adriana 
;
_cod_database_code 4314347

loop_
_symmetry_equiv_pos_as_xyz
+x,+y,+z
-x,1/2+y,-z

loop_
_atom_site_aniso_label
_atom_site_aniso_U_11
_atom_site_aniso_U_12
_atom_site_aniso_U_13
_atom_site_aniso_U_22
_atom_site_aniso_U_23
_atom_site_aniso_U_33
Cr1 0.0115(1) -0.0008(1) 0.0019(1) 0.0246(2) 0.0004(1) 0.0125(1)
P1 0.0129(2) -0.0011(2) 0.0025(2) 0.0212(3) 0.0015(2) 0.0137(2)
Cl1 0.0331(4) -0.0046(3) 0.0075(3) 0.0322(4) 0.0036(3) 0.0347(4)
O1 0.0202(7) -0.0059(9) -0.0038(5) 0.036(1) -0.0019(8) 0.0152(6)
O2 0.0133(6) 0.0021(6) 0.0013(5) 0.034(1) 0.0019(6) 0.0162(6)
O3 0.0161(7) -0.0042(7) 0.0046(6) 0.036(1) 0.0016(7) 0.0166(7)
N1 0.038(1) -0.004(1) 0.015(1) 0.022(1) 0.003(1) 0.040(1)
C1 0.030(1) 0.0008(9) 0.016(1) 0.023(1) 0.003(1) 0.031(1)
C2 0.034(1) -0.002(1) 0.016(1) 0.020(1) 0.002(1) 0.034(1)
O4 0.0186(8) -0.0009(8) 0.0070(7) 0.043(1) 0.0009(8) 0.0216(8)

loop_
_atom_site_label
_atom_site_fract_x
_atom_site_fract_y
_atom_site_fract_z
_atom_site_occupancy
_atom_site_U_iso_or_equiv
_atom_site_thermal_displace_type
Cr1 0.5351(1) 0.4046(1) 0.4301(1) 1.000 0.0165(1) Uani
P1 0.1263(1) 0.3521(1) 0.8224(1) 1.000 0.0161(1) Uani
Cl1 -0.4526(2) 0.0904(1) 1.4740(2) 1.000 0.0337(2) Uani
O1 0.2812(4) 0.4001(2) 1.0731(3) 1.000 0.0253(5) Uani
O2 -0.1600(4) 0.3884(2) 0.7562(4) 1.000 0.022(1) Uani
O3 0.2457(4) 0.3646(2) 0.5914(4) 1.000 0.023(1) Uani
N1 -0.0663(7) 0.0992(2) 1.1026(7) 1.000 0.033(1) Uani
C1 0.1133(7) 0.2265(2) 0.8789(6) 1.000 0.026(1) Uani
C2 -0.0498(7) 0.2033(2) 1.0689(7) 1.000 0.028(1) Uani
O4 0.8077(4) 0.4447(2) 0.2383(4) 1.000 0.028(1) Uani
H1 0.0363 0.1954 0.7144 1.000 0.027 Uiso
H2 0.2902 0.2037 0.9513 1.000 0.027 Uiso
H3 -0.2249 0.2283 1.0012 1.000 0.028 Uiso
H4 0.0313 0.2315 1.2367 1.000 0.028 Uiso
H5 -0.1698 0.0852 1.2235 1.000 0.046 Uiso
H6 0.1086 0.0731 1.1713 1.000 0.046 Uiso
H7 -0.1477 0.0698 0.9359 1.000 0.046 Uiso

loop_
_atom_type_symbol
_atom_type_number_in_cell
_atom_type_description
_atom_type_scat_dispersion_real
_atom_type_scat_dispersion_imag
_atom_type_scat_source
'H   ' 18 'Hydrogen    ' 0.0000 0.0000 ' Int. Tab. C, 4.2.6.8, 6.1.1.4'
'C   ' 4 'Carbon      ' 0.0020 0.0020 ' Int. Tab. C, 4.2.6.8, 6.1.1.4'
'N   ' 2 'Nitrogen    ' 0.0040 0.0030 ' Int. Tab. C, 4.2.6.8, 6.1.1.4'
'O   ' 8 'Oxygen      ' 0.0080 0.0060 ' Int. Tab. C, 4.2.6.8, 6.1.1.4'
'P   ' 2 'Phosphorus  ' 0.0900 0.0950 ' Int. Tab. C, 4.2.6.8, 6.1.1.4'
'Cl  ' 2 'Chlorine    ' 0.1320 0.1590 ' Int. Tab. C, 4.2.6.8, 6.1.1.4'
'Cr  ' 2 'Chromium    ' 0.2840 0.6240 ' Int. Tab. C, 4.2.6.8, 6.1.1.4'

loop_
_geom_angle_atom_site_label_1
_geom_angle_atom_site_label_2
_geom_angle_atom_site_label_3
_geom_angle
_geom_angle_site_symmetry_1
_geom_angle_site_symmetry_2
_geom_angle_site_symmetry_3
_geom_angle_publ_flag
O1 P1 O3 114.0(1) . . . yes
C1 P1 O3 106.7(1) . . . yes
C1 P1 O1 109.4(1) . . . yes
O2 P1 O3 111.5(1) . . . yes
O2 P1 O1 108.2(1) . . . yes
O2 P1 C1 106.7(1) . . . yes
Cr1 O3 P1 153.0(2) . . . yes
H2 C1 P1 108.7 . . . no
C2 C1 P1 112.0(2) . . . yes
C2 C1 H2 108.7 . . . no
H1 C1 P1 109.0 . . . no
H1 C1 H2 109.5 . . . no
H1 C1 C2 108.8 . . . no
H4 C2 C1 109.2 . . . no
N1 C2 C1 110.7(2) . . . yes
N1 C2 H4 109.1 . . . no
H3 C2 C1 109.1 . . . no
H3 C2 H4 109.5 . . . no
H3 C2 N1 109.1 . . . no

loop_
_geom_bond_atom_site_label_1
_geom_bond_atom_site_label_2
_geom_bond_distance
_geom_bond_site_symmetry_1
_geom_bond_site_symmetry_2
_geom_bond_publ_flag
Cr1 O3 2.012(2) . . yes
P1 O1 1.515(2) . . yes
P1 O2 1.537(2) . . yes
P1 O3 1.522(2) . . yes
P1 C1 1.805(3) . . yes
N1 C2 1.487(4) . . yes
C1 C2 1.518(4) . . yes
C1 H1 0.960 . . no
C1 H2 0.960 . . no
C2 H3 0.960 . . no
C2 H4 0.960 . . no

loop_
_geom_contact_atom_site_label_1
_geom_contact_atom_site_label_2
_geom_contact_distance
_geom_contact_site_symmetry_1
_geom_contact_site_symmetry_2
_geom_contact_publ_flag
? ? ? . . ?

loop_
_geom_torsion_atom_site_label_1
_geom_torsion_atom_site_label_2
_geom_torsion_atom_site_label_3
_geom_torsion_atom_site_label_4
_geom_torsion
_geom_torsion_site_symmetry_1
_geom_torsion_site_symmetry_2
_geom_torsion_site_symmetry_3
_geom_torsion_site_symmetry_4
_geom_torsion_publ_flag
? ? ? ? ? . . . . ?
